data_7043032
loop_
_publ_author_name
'Hossain, M. K.'
'Haukka, M.'
'Sillanp\"a\"a, R.'
'Hrovat, D. A.'
'Richmond, M. G.'
'Nordlander, E.'
'Lehtonen, A.'

_publ_section_title
;
 Syntheses and catalytic oxotransfer activities of oxo molybdenum(vi)
 complexes of a new aminoalcohol phenolate ligand
;
_journal_name_full 'Dalton Trans.'
_journal_paper_doi 10.1039/C7DT00846E
_journal_year 2017
_chemical_formula_moiety 'C23 H33 N O2'
_chemical_formula_sum 'C23 H33 N O2'
_chemical_formula_weight 355.50
_space_group_crystal_system triclinic
_space_group_IT_number 2
_space_group_name_Hall '-P 1'
_space_group_name_H-M_alt 'P -1'
_symmetry_space_group_name_Hall '-P 1'
_symmetry_space_group_name_H-M 'P -1'
_atom_sites_solution_hydrogens mixed
_audit_creation_method SHELXL-2016/6
_audit_update_record
;
2017-01-20 deposited with the CCDC.
2017-04-26 downloaded from the CCDC.
;
_cell_angle_alpha 66.445(6)
_cell_angle_beta 74.070(5)
_cell_angle_gamma 77.250(5)
_cell_formula_units_Z 4
_cell_length_a 10.3699(5)
_cell_length_b 14.2034(7)
_cell_length_c 16.1757(11)
_cell_measurement_reflns_used 5036
_cell_measurement_temperature 120(2)
_cell_measurement_theta_max 76.2250
_cell_measurement_theta_min 3.6690
_cell_volume 2083.4(2)
_computing_cell_refinement
;
CrysAlisPro, Agilent Technologies,
Version 1.171.36.28 (release 01-02-2013 CrysAlis171 .NET)
(compiled Feb  1 2013,16:14:44)
;
_computing_data_collection
;
CrysAlisPro, Agilent Technologies,
Version 1.171.36.28 (release 01-02-2013 CrysAlis171 .NET)
(compiled Feb  1 2013,16:14:44)
;
_computing_data_reduction
;
CrysAlisPro, Agilent Technologies,
Version 1.171.36.28 (release 01-02-2013 CrysAlis171 .NET)
(compiled Feb  1 2013,16:14:44)
;
_computing_molecular_graphics 'UCSF Chimera (Petterssen et al. 2004)'
_computing_publication_material 'SHELXL-2016 (Sheldrick, 2016)'
_computing_structure_refinement 'SHELXL-2016 (Sheldrick, 2016)'
_computing_structure_solution 'SUPERFLIP (Palatinus & Chapuis, 2007)'
_diffrn_ambient_temperature 120(2)
_diffrn_detector_area_resol_mean 10.3953
_diffrn_measured_fraction_theta_full 0.993
_diffrn_measured_fraction_theta_max 0.990
_diffrn_measurement_device '\k-geometry diffractometer'
_diffrn_measurement_device_type 'SuperNova, Dual, Cu at zero, Atlas'
_diffrn_measurement_method '\f scans and \w scans with \k offset'
_diffrn_radiation_monochromator mirror
_diffrn_radiation_type CuK\a
_diffrn_radiation_wavelength 1.54184
_diffrn_reflns_av_R_equivalents 0.0311
_diffrn_reflns_av_unetI/netI 0.0455
_diffrn_reflns_Laue_measured_fraction_full 0.993
_diffrn_reflns_Laue_measured_fraction_max 0.990
_diffrn_reflns_limit_h_max 12
_diffrn_reflns_limit_h_min -9
_diffrn_reflns_limit_k_max 17
_diffrn_reflns_limit_k_min -17
_diffrn_reflns_limit_l_max 19
_diffrn_reflns_limit_l_min -16
_diffrn_reflns_number 14052
_diffrn_reflns_point_group_measured_fraction_full 0.993
_diffrn_reflns_point_group_measured_fraction_max 0.990
_diffrn_reflns_theta_full 67.684
_diffrn_reflns_theta_max 71.981
_diffrn_reflns_theta_min 3.047
_diffrn_source micro-source
_exptl_absorpt_coefficient_mu 0.551
_exptl_absorpt_correction_T_max 0.7540
_exptl_absorpt_correction_T_min 0.6109
_exptl_absorpt_correction_type multi-scan
_exptl_absorpt_process_details
;
SADABS-2008/1 (Bruker, 2008) Additional spherical absorption correction 
applied with mu*r =  0.2000 Lambda/2 correction factor = 0.0000'
;
_exptl_crystal_colour yellow
_exptl_crystal_density_diffrn 1.133
_exptl_crystal_description plate
_exptl_crystal_F_000 776
_exptl_crystal_size_max 0.287
_exptl_crystal_size_mid 0.178
_exptl_crystal_size_min 0.036
_refine_diff_density_max 0.386
_refine_diff_density_min -0.208
_refine_diff_density_rms 0.048
_refine_ls_extinction_method none
_refine_ls_goodness_of_fit_ref 1.028
_refine_ls_hydrogen_treatment mixed
_refine_ls_matrix_type full
_refine_ls_number_parameters 505
_refine_ls_number_reflns 8128
_refine_ls_number_restraints 0
_refine_ls_restrained_S_all 1.028
_refine_ls_R_factor_all 0.0659
_refine_ls_R_factor_gt 0.0515
_refine_ls_shift/su_max 0.000
_refine_ls_shift/su_mean 0.000
_refine_ls_structure_factor_coef Fsqd
_refine_ls_weighting_details 'w=1/[\s^2^(Fo^2^)+(0.0822P)^2^+0.3340P] where P=(Fo^2^+2Fc^2^)/3'
_refine_ls_weighting_scheme calc
_refine_ls_wR_factor_gt 0.1350
_refine_ls_wR_factor_ref 0.1502
_reflns_Friedel_coverage 0.000
_reflns_number_gt 6430
_reflns_number_total 8128
_reflns_threshold_expression 'I > 2\s(I)'
_cod_data_source_file c7dt00846e1.cif
_cod_data_source_block H2L
_cod_database_code 7043032
_shelx_shelxl_version_number 2016/6
_shelx_space_group_comment
;
The symmetry employed for this shelxl refinement is uniquely defined
by the following loop, which should always be used as a source of
symmetry information in preference to the above space-group names.
They are only intended as comments.
;
_shelx_estimated_absorpt_t_min 0.858
_shelx_estimated_absorpt_t_max 0.980

loop_
_space_group_symop_operation_xyz
'x, y, z'
'-x, -y, -z'

loop_
_atom_site_label
_atom_site_type_symbol
_atom_site_fract_x
_atom_site_fract_y
_atom_site_fract_z
_atom_site_U_iso_or_equiv
_atom_site_adp_type
_atom_site_occupancy
_atom_site_site_symmetry_order
_atom_site_calc_flag
_atom_site_refinement_flags_posn
_atom_site_refinement_flags_adp
O1 O 0.86112(12) 0.32874(9) 1.06499(8) 0.0331(3) Uani 1 1 d . .
H1 H 0.784(3) 0.363(2) 1.0888(19) 0.060(7) Uiso 1 1 d . .
C1 C 0.90783(15) 0.39273(12) 0.97726(11) 0.0282(3) Uani 1 1 d . .
O2 O 0.39306(12) 0.45042(10) 1.12906(9) 0.0340(3) Uani 1 1 d . .
H2 H 0.305(3) 0.452(2) 1.1502(17) 0.053(7) Uiso 1 1 d . .
C2 C 0.99818(15) 0.35198(12) 0.91389(11) 0.0281(3) Uani 1 1 d . .
C3 C 1.04615(16) 0.42144(13) 0.82604(12) 0.0306(3) Uani 1 1 d . .
H3 H 1.106718 0.394392 0.782619 0.037 Uiso 1 1 calc R U
C4 C 1.00999(16) 0.52864(13) 0.79843(12) 0.0311(3) Uani 1 1 d . .
C5 C 0.91901(16) 0.56581(13) 0.86347(12) 0.0302(3) Uani 1 1 d . .
H5 H 0.891678 0.638219 0.846804 0.036 Uiso 1 1 calc R U
C6 C 0.86745(15) 0.50039(13) 0.95146(12) 0.0290(3) Uani 1 1 d . .
C7 C 0.77371(16) 0.54384(13) 1.02083(12) 0.0306(3) Uani 1 1 d . .
H7A H 0.825300 0.544926 1.063579 0.037 Uiso 1 1 calc R U
H7B H 0.737020 0.616039 0.988238 0.037 Uiso 1 1 calc R U
N8 N 0.66117(13) 0.48236(11) 1.07407(10) 0.0304(3) Uani 1 1 d . .
H8 H 0.6147(19) 0.4849(15) 1.0338(14) 0.029(5) Uiso 1 1 d . .
C9 C 0.56804(16) 0.52583(13) 1.13968(12) 0.0306(3) Uani 1 1 d . .
H9A H 0.528248 0.596596 1.105986 0.037 Uiso 1 1 calc R U
H9B H 0.617956 0.530460 1.181776 0.037 Uiso 1 1 calc R U
C10 C 0.45626(16) 0.45822(13) 1.19523(12) 0.0307(3) Uani 1 1 d . .
H10 H 0.497978 0.387590 1.229896 0.037 Uiso 1 1 calc R U
C11 C 0.35537(16) 0.49985(13) 1.26321(12) 0.0316(3) Uani 1 1 d . .
C12 C 0.27198(17) 0.59283(14) 1.23325(13) 0.0361(4) Uani 1 1 d . .
H12 H 0.278686 0.630861 1.169094 0.043 Uiso 1 1 calc R U
C13 C 0.17942(18) 0.63009(15) 1.29643(15) 0.0417(4) Uani 1 1 d . .
H13 H 0.123742 0.693984 1.275381 0.050 Uiso 1 1 calc R U
C14 C 0.16746(19) 0.57493(17) 1.38996(15) 0.0453(4) Uani 1 1 d . .
H14 H 0.103047 0.600395 1.433071 0.054 Uiso 1 1 calc R U
C15 C 0.2499(2) 0.48224(19) 1.42062(14) 0.0493(5) Uani 1 1 d . .
H15 H 0.242689 0.444162 1.484806 0.059 Uiso 1 1 calc R U
C16 C 0.34325(19) 0.44535(15) 1.35692(13) 0.0407(4) Uani 1 1 d . .
H16 H 0.399495 0.381786 1.378061 0.049 Uiso 1 1 calc R U
C17 C 1.04770(16) 0.23572(13) 0.94202(12) 0.0316(3) Uani 1 1 d . .
C18 C 1.14082(18) 0.20702(14) 0.86189(14) 0.0387(4) Uani 1 1 d . .
H18A H 1.092197 0.226625 0.812167 0.058 Uiso 1 1 calc R U
H18B H 1.169476 0.132200 0.883222 0.058 Uiso 1 1 calc R U
H18C H 1.220456 0.243835 0.838957 0.058 Uiso 1 1 calc R U
C19 C 1.12786(18) 0.20350(13) 1.01845(13) 0.0369(4) Uani 1 1 d . .
H19A H 1.209626 0.238047 0.993776 0.055 Uiso 1 1 calc R U
H19B H 1.153254 0.128295 1.040468 0.055 Uiso 1 1 calc R U
H19C H 1.071694 0.223654 1.069739 0.055 Uiso 1 1 calc R U
C20 C 0.92707(18) 0.17311(14) 0.97646(14) 0.0373(4) Uani 1 1 d . .
H20A H 0.865336 0.188410 1.028731 0.056 Uiso 1 1 calc R U
H20B H 0.960154 0.098972 0.996008 0.056 Uiso 1 1 calc R U
H20C H 0.879057 0.192152 0.926510 0.056 Uiso 1 1 calc R U
O21 O 0.48495(11) 0.16231(9) 0.84373(8) 0.0324(3) Uani 1 1 d . .
H21 H 0.487(2) 0.1576(19) 0.9033(18) 0.051(6) Uiso 1 1 d . .
C21 C 1.06725(19) 0.60416(14) 0.70295(12) 0.0371(4) Uani 1 1 d . .
O22 O 0.52906(14) 0.28563(10) 1.06777(9) 0.0393(3) Uani 1 1 d . .
H22 H 0.469(4) 0.333(3) 1.094(2) 0.106(12) Uiso 1 1 d . .
C22 C 0.9520(3) 0.6731(2) 0.65669(16) 0.0627(7) Uani 1 1 d . .
H22A H 0.896879 0.629931 0.649681 0.094 Uiso 1 1 calc R U
H22B H 0.989500 0.721550 0.595853 0.094 Uiso 1 1 calc R U
H22C H 0.895567 0.711973 0.694880 0.094 Uiso 1 1 calc R U
C23 C 1.1559(3) 0.54767(18) 0.63984(15) 0.0564(6) Uani 1 1 d . .
H23A H 1.233750 0.506203 0.666287 0.085 Uiso 1 1 calc R U
H23B H 1.187603 0.598466 0.578817 0.085 Uiso 1 1 calc R U
H23C H 1.102985 0.502183 0.634016 0.085 Uiso 1 1 calc R U
C24 C 1.1533(2) 0.67258(16) 0.71321(14) 0.0454(4) Uani 1 1 d . .
H24A H 1.097091 0.710989 0.751857 0.068 Uiso 1 1 calc R U
H24B H 1.189491 0.721466 0.652228 0.068 Uiso 1 1 calc R U
H24C H 1.228155 0.628920 0.742074 0.068 Uiso 1 1 calc R U
C31 C 0.61530(15) 0.13924(12) 0.80152(12) 0.0284(3) Uani 1 1 d . .
C32 C 0.64829(15) 0.16163(12) 0.70621(12) 0.0291(3) Uani 1 1 d . .
C33 C 0.78222(16) 0.13528(13) 0.66792(12) 0.0309(3) Uani 1 1 d . .
H33 H 0.806161 0.149612 0.603402 0.037 Uiso 1 1 calc R U
C34 C 0.88386(15) 0.08881(13) 0.71903(12) 0.0298(3) Uani 1 1 d . .
C35 C 0.84684(15) 0.06805(12) 0.81302(12) 0.0284(3) Uani 1 1 d . .
H35 H 0.913689 0.037466 0.849417 0.034 Uiso 1 1 calc R U
C36 C 0.71387(15) 0.09099(12) 0.85542(11) 0.0278(3) Uani 1 1 d . .
C37 C 0.67479(15) 0.05877(12) 0.95868(11) 0.0283(3) Uani 1 1 d . .
H37A H 0.629507 -0.004444 0.984408 0.034 Uiso 1 1 calc R U
H37B H 0.757587 0.041567 0.983722 0.034 Uiso 1 1 calc R U
N38 N 0.58374(14) 0.14017(11) 0.98866(10) 0.0294(3) Uani 1 1 d . .
H38 H 0.626(2) 0.1997(18) 0.9652(15) 0.039(5) Uiso 1 1 d . .
C39 C 0.55365(16) 0.10912(12) 1.08887(11) 0.0302(3) Uani 1 1 d . .
H39A H 0.639153 0.092079 1.110806 0.036 Uiso 1 1 calc R U
H39B H 0.507346 0.046217 1.117094 0.036 Uiso 1 1 calc R U
C40 C 0.46466(17) 0.19464(13) 1.11897(12) 0.0319(3) Uani 1 1 d . .
H40 H 0.374562 0.206061 1.102864 0.038 Uiso 1 1 calc R U
C41 C 0.44504(17) 0.16510(13) 1.22202(12) 0.0330(3) Uani 1 1 d . .
C42 C 0.54377(19) 0.17672(14) 1.25988(13) 0.0369(4) Uani 1 1 d . .
H42 H 0.623283 0.205164 1.220438 0.044 Uiso 1 1 calc R U
C43 C 0.5267(2) 0.14709(16) 1.35459(14) 0.0437(4) Uani 1 1 d . .
H43 H 0.594585 0.155294 1.379603 0.052 Uiso 1 1 calc R U
C44 C 0.4112(2) 0.10559(17) 1.41285(14) 0.0480(5) Uani 1 1 d . .
H44 H 0.398880 0.085846 1.477706 0.058 Uiso 1 1 calc R U
C45 C 0.3137(2) 0.09325(18) 1.37510(14) 0.0487(5) Uani 1 1 d . .
H45 H 0.234484 0.064372 1.414531 0.058 Uiso 1 1 calc R U
C46 C 0.33086(19) 0.12257(16) 1.28071(14) 0.0412(4) Uani 1 1 d . .
H46 H 0.263404 0.113372 1.255958 0.049 Uiso 1 1 calc R U
C47 C 0.54023(17) 0.21192(14) 0.64704(12) 0.0343(4) Uani 1 1 d . .
C48 C 0.59926(19) 0.22736(18) 0.54519(13) 0.0449(5) Uani 1 1 d . .
H48A H 0.670938 0.272116 0.521223 0.067 Uiso 1 1 calc R U
H48B H 0.527733 0.259734 0.509855 0.067 Uiso 1 1 calc R U
H48C H 0.636810 0.160074 0.539440 0.067 Uiso 1 1 calc R U
C49 C 0.42808(17) 0.14176(15) 0.68038(13) 0.0388(4) Uani 1 1 d . .
H49A H 0.466739 0.075511 0.672748 0.058 Uiso 1 1 calc R U
H49B H 0.358001 0.175611 0.643973 0.058 Uiso 1 1 calc R U
H49C H 0.388168 0.129521 0.745611 0.058 Uiso 1 1 calc R U
C50 C 0.48033(19) 0.31899(15) 0.65252(14) 0.0419(4) Uani 1 1 d . .
H50A H 0.437705 0.311143 0.716610 0.063 Uiso 1 1 calc R U
H50B H 0.412556 0.351039 0.614074 0.063 Uiso 1 1 calc R U
H50C H 0.552577 0.362976 0.630371 0.063 Uiso 1 1 calc R U
C51 C 1.02959(16) 0.06453(14) 0.67058(12) 0.0338(4) Uani 1 1 d . .
C52 C 1.08583(18) 0.16676(16) 0.60603(13) 0.0409(4) Uani 1 1 d . .
H52A H 1.027976 0.206316 0.561453 0.061 Uiso 1 1 calc R U
H52B H 1.177763 0.151771 0.573092 0.061 Uiso 1 1 calc R U
H52C H 1.087566 0.207317 0.642434 0.061 Uiso 1 1 calc R U
C53 C 1.03251(19) -0.00085(18) 0.61392(15) 0.0470(5) Uani 1 1 d . .
H53A H 0.994533 -0.065216 0.654718 0.070 Uiso 1 1 calc R U
H53B H 1.126072 -0.017238 0.584201 0.070 Uiso 1 1 calc R U
H53C H 0.978788 0.038155 0.566677 0.070 Uiso 1 1 calc R U
C54 C 1.12267(18) 0.00414(16) 0.73890(13) 0.0401(4) Uani 1 1 d . .
H54A H 1.124504 0.045111 0.774920 0.060 Uiso 1 1 calc R U
H54B H 1.214267 -0.009746 0.704947 0.060 Uiso 1 1 calc R U
H54C H 1.088712 -0.061546 0.780513 0.060 Uiso 1 1 calc R U

loop_
_atom_site_aniso_label
_atom_site_aniso_U_11
_atom_site_aniso_U_22
_atom_site_aniso_U_33
_atom_site_aniso_U_23
_atom_site_aniso_U_13
_atom_site_aniso_U_12
O1 0.0347(6) 0.0306(6) 0.0319(6) -0.0114(5) -0.0041(5) -0.0031(5)
C1 0.0250(7) 0.0314(8) 0.0299(8) -0.0112(6) -0.0071(6) -0.0049(6)
O2 0.0311(6) 0.0395(7) 0.0383(7) -0.0212(5) -0.0072(5) -0.0046(5)
C2 0.0242(7) 0.0313(8) 0.0334(8) -0.0145(6) -0.0080(6) -0.0043(6)
C3 0.0277(7) 0.0361(8) 0.0327(8) -0.0172(7) -0.0055(6) -0.0052(6)
C4 0.0296(7) 0.0352(8) 0.0312(8) -0.0120(7) -0.0081(6) -0.0074(6)
C5 0.0287(7) 0.0294(8) 0.0343(8) -0.0118(6) -0.0100(6) -0.0026(6)
C6 0.0254(7) 0.0311(8) 0.0340(8) -0.0142(6) -0.0081(6) -0.0031(6)
C7 0.0290(7) 0.0300(8) 0.0359(9) -0.0150(7) -0.0059(6) -0.0048(6)
N8 0.0277(6) 0.0341(7) 0.0340(7) -0.0172(6) -0.0056(6) -0.0047(5)
C9 0.0291(8) 0.0330(8) 0.0341(8) -0.0170(7) -0.0067(6) -0.0029(6)
C10 0.0319(8) 0.0304(8) 0.0326(8) -0.0141(7) -0.0079(6) -0.0025(6)
C11 0.0297(8) 0.0347(8) 0.0356(9) -0.0183(7) -0.0060(7) -0.0047(6)
C12 0.0362(9) 0.0376(9) 0.0356(9) -0.0155(7) -0.0078(7) -0.0021(7)
C13 0.0362(9) 0.0417(10) 0.0520(11) -0.0258(9) -0.0094(8) 0.0030(7)
C14 0.0397(9) 0.0574(12) 0.0463(11) -0.0323(9) -0.0016(8) -0.0041(8)
C15 0.0538(11) 0.0603(13) 0.0343(10) -0.0217(9) -0.0066(9) -0.0026(9)
C16 0.0431(9) 0.0417(10) 0.0366(10) -0.0162(8) -0.0098(8) 0.0018(7)
C17 0.0291(7) 0.0297(8) 0.0400(9) -0.0159(7) -0.0075(7) -0.0046(6)
C18 0.0371(9) 0.0355(9) 0.0462(10) -0.0209(8) -0.0069(8) -0.0006(7)
C19 0.0393(9) 0.0284(8) 0.0471(10) -0.0149(7) -0.0169(8) 0.0003(6)
C20 0.0354(9) 0.0316(8) 0.0495(10) -0.0180(8) -0.0079(8) -0.0076(7)
O21 0.0250(5) 0.0398(6) 0.0335(6) -0.0164(5) -0.0042(5) -0.0026(4)
C21 0.0416(9) 0.0387(9) 0.0305(9) -0.0109(7) -0.0055(7) -0.0098(7)
O22 0.0502(7) 0.0304(6) 0.0368(7) -0.0141(5) -0.0033(6) -0.0075(5)
C22 0.0610(13) 0.0697(16) 0.0422(12) 0.0020(11) -0.0197(10) -0.0102(11)
C23 0.0782(15) 0.0511(12) 0.0391(11) -0.0212(9) 0.0099(10) -0.0249(11)
C24 0.0531(11) 0.0424(10) 0.0406(10) -0.0124(8) -0.0033(8) -0.0189(8)
C31 0.0245(7) 0.0291(8) 0.0344(8) -0.0138(6) -0.0054(6) -0.0053(6)
C32 0.0263(7) 0.0314(8) 0.0337(8) -0.0132(6) -0.0082(6) -0.0062(6)
C33 0.0312(8) 0.0365(8) 0.0290(8) -0.0145(7) -0.0058(6) -0.0077(6)
C34 0.0263(7) 0.0324(8) 0.0354(8) -0.0171(7) -0.0058(6) -0.0041(6)
C35 0.0269(7) 0.0283(7) 0.0338(8) -0.0137(6) -0.0083(6) -0.0034(6)
C36 0.0282(7) 0.0269(7) 0.0321(8) -0.0132(6) -0.0068(6) -0.0052(6)
C37 0.0284(7) 0.0273(7) 0.0319(8) -0.0133(6) -0.0059(6) -0.0042(6)
N38 0.0323(7) 0.0275(7) 0.0302(7) -0.0131(5) -0.0052(5) -0.0035(5)
C39 0.0327(8) 0.0295(8) 0.0304(8) -0.0138(6) -0.0060(6) -0.0032(6)
C40 0.0345(8) 0.0288(8) 0.0330(8) -0.0133(6) -0.0058(7) -0.0022(6)
C41 0.0380(8) 0.0281(8) 0.0339(9) -0.0145(7) -0.0085(7) 0.0017(6)
C42 0.0403(9) 0.0341(9) 0.0378(9) -0.0165(7) -0.0080(7) -0.0010(7)
C43 0.0518(11) 0.0431(10) 0.0435(11) -0.0235(8) -0.0197(9) 0.0070(8)
C44 0.0586(12) 0.0487(11) 0.0300(9) -0.0165(8) -0.0094(8) 0.0113(9)
C45 0.0436(10) 0.0562(12) 0.0348(10) -0.0133(9) -0.0002(8) 0.0005(9)
C46 0.0377(9) 0.0459(10) 0.0383(10) -0.0162(8) -0.0059(7) -0.0026(7)
C47 0.0296(8) 0.0404(9) 0.0335(9) -0.0123(7) -0.0097(7) -0.0039(7)
C48 0.0379(9) 0.0627(13) 0.0333(9) -0.0145(9) -0.0119(8) -0.0050(8)
C49 0.0311(8) 0.0498(10) 0.0417(10) -0.0192(8) -0.0122(7) -0.0065(7)
C50 0.0394(9) 0.0403(10) 0.0456(11) -0.0129(8) -0.0162(8) 0.0001(7)
C51 0.0281(8) 0.0433(9) 0.0343(9) -0.0201(7) -0.0042(7) -0.0042(6)
C52 0.0305(8) 0.0516(11) 0.0382(10) -0.0150(8) -0.0020(7) -0.0092(7)
C53 0.0355(9) 0.0648(13) 0.0539(12) -0.0409(11) -0.0036(8) -0.0021(8)
C54 0.0305(8) 0.0487(10) 0.0404(10) -0.0204(8) -0.0053(7) 0.0017(7)

loop_
_atom_type_symbol
_atom_type_description
_atom_type_scat_dispersion_real
_atom_type_scat_dispersion_imag
_atom_type_scat_source
C C 0.0181 0.0091 'International Tables Vol C Tables 4.2.6.8 and 6.1.1.4'
H H 0.0000 0.0000 'International Tables Vol C Tables 4.2.6.8 and 6.1.1.4'
N N 0.0311 0.0180 'International Tables Vol C Tables 4.2.6.8 and 6.1.1.4'
O O 0.0492 0.0322 'International Tables Vol C Tables 4.2.6.8 and 6.1.1.4'

loop_
_geom_angle_atom_site_label_1
_geom_angle_atom_site_label_2
_geom_angle_atom_site_label_3
_geom_angle
C1 O1 H1 107.4(17)
O1 C1 C2 120.20(15)
O1 C1 C6 119.49(15)
C2 C1 C6 120.29(15)
C10 O2 H2 110.0(17)
C3 C2 C1 117.71(15)
C3 C2 C17 121.27(15)
C1 C2 C17 120.95(15)
C2 C3 C4 123.62(16)
C2 C3 H3 118.2
C4 C3 H3 118.2
C3 C4 C5 116.76(15)
C3 C4 C21 123.02(16)
C5 C4 C21 120.20(16)
C6 C5 C4 122.09(15)
C6 C5 H5 119.0
C4 C5 H5 119.0
C5 C6 C1 119.51(16)
C5 C6 C7 120.48(15)
C1 C6 C7 119.95(15)
N8 C7 C6 111.75(13)
N8 C7 H7A 109.3
C6 C7 H7A 109.3
N8 C7 H7B 109.3
C6 C7 H7B 109.3
H7A C7 H7B 107.9
C9 N8 C7 111.92(13)
C9 N8 H8 107.3(13)
C7 N8 H8 107.1(13)
N8 C9 C10 110.18(13)
N8 C9 H9A 109.6
C10 C9 H9A 109.6
N8 C9 H9B 109.6
C10 C9 H9B 109.6
H9A C9 H9B 108.1
O2 C10 C11 111.76(13)
O2 C10 C9 106.42(13)
C11 C10 C9 112.80(14)
O2 C10 H10 108.6
C11 C10 H10 108.6
C9 C10 H10 108.6
C16 C11 C12 118.86(17)
C16 C11 C10 120.19(15)
C12 C11 C10 120.94(16)
C13 C12 C11 120.37(17)
C13 C12 H12 119.8
C11 C12 H12 119.8
C14 C13 C12 120.42(18)
C14 C13 H13 119.8
C12 C13 H13 119.8
C13 C14 C15 119.72(18)
C13 C14 H14 120.1
C15 C14 H14 120.1
C14 C15 C16 119.66(19)
C14 C15 H15 120.2
C16 C15 H15 120.2
C11 C16 C15 120.96(18)
C11 C16 H16 119.5
C15 C16 H16 119.5
C18 C17 C2 112.57(15)
C18 C17 C19 107.74(14)
C2 C17 C19 109.01(13)
C18 C17 C20 106.80(14)
C2 C17 C20 110.49(13)
C19 C17 C20 110.18(15)
C17 C18 H18A 109.5
C17 C18 H18B 109.5
H18A C18 H18B 109.5
C17 C18 H18C 109.5
H18A C18 H18C 109.5
H18B C18 H18C 109.5
C17 C19 H19A 109.5
C17 C19 H19B 109.5
H19A C19 H19B 109.5
C17 C19 H19C 109.5
H19A C19 H19C 109.5
H19B C19 H19C 109.5
C17 C20 H20A 109.5
C17 C20 H20B 109.5
H20A C20 H20B 109.5
C17 C20 H20C 109.5
H20A C20 H20C 109.5
H20B C20 H20C 109.5
C31 O21 H21 107.3(15)
C22 C21 C4 110.03(16)
C22 C21 C23 108.00(19)
C4 C21 C23 111.95(16)
C22 C21 C24 109.05(18)
C4 C21 C24 109.24(15)
C23 C21 C24 108.53(17)
C40 O22 H22 100(2)
C21 C22 H22A 109.5
C21 C22 H22B 109.5
H22A C22 H22B 109.5
C21 C22 H22C 109.5
H22A C22 H22C 109.5
H22B C22 H22C 109.5
C21 C23 H23A 109.5
C21 C23 H23B 109.5
H23A C23 H23B 109.5
C21 C23 H23C 109.5
H23A C23 H23C 109.5
H23B C23 H23C 109.5
C21 C24 H24A 109.5
C21 C24 H24B 109.5
H24A C24 H24B 109.5
C21 C24 H24C 109.5
H24A C24 H24C 109.5
H24B C24 H24C 109.5
O21 C31 C32 120.02(13)
O21 C31 C36 119.11(15)
C32 C31 C36 120.86(15)
C33 C32 C31 117.05(14)
C33 C32 C47 121.75(15)
C31 C32 C47 121.20(14)
C32 C33 C34 123.80(16)
C32 C33 H33 118.1
C34 C33 H33 118.1
C35 C34 C33 117.25(15)
C35 C34 C51 122.57(14)
C33 C34 C51 120.18(15)
C34 C35 C36 121.51(14)
C34 C35 H35 119.2
C36 C35 H35 119.2
C35 C36 C31 119.51(15)
C35 C36 C37 120.05(14)
C31 C36 C37 120.34(14)
N38 C37 C36 112.56(13)
N38 C37 H37A 109.1
C36 C37 H37A 109.1
N38 C37 H37B 109.1
C36 C37 H37B 109.1
H37A C37 H37B 107.8
C39 N38 C37 111.36(12)
C39 N38 H38 106.5(14)
C37 N38 H38 109.7(14)
N38 C39 C40 111.11(13)
N38 C39 H39A 109.4
C40 C39 H39A 109.4
N38 C39 H39B 109.4
C40 C39 H39B 109.4
H39A C39 H39B 108.0
O22 C40 C41 112.60(14)
O22 C40 C39 106.57(14)
C41 C40 C39 110.40(13)
O22 C40 H40 109.1
C41 C40 H40 109.1
C39 C40 H40 109.1
C46 C41 C42 118.74(17)
C46 C41 C40 120.39(16)
C42 C41 C40 120.83(16)
C43 C42 C41 120.57(18)
C43 C42 H42 119.7
C41 C42 H42 119.7
C44 C43 C42 120.29(18)
C44 C43 H43 119.9
C42 C43 H43 119.9
C43 C44 C45 119.04(18)
C43 C44 H44 120.5
C45 C44 H44 120.5
C46 C45 C44 120.7(2)
C46 C45 H45 119.7
C44 C45 H45 119.7
C41 C46 C45 120.68(18)
C41 C46 H46 119.7
C45 C46 H46 119.7
C48 C47 C50 107.64(16)
C48 C47 C32 111.91(14)
C50 C47 C32 109.82(14)
C48 C47 C49 106.96(15)
C50 C47 C49 110.42(15)
C32 C47 C49 110.04(14)
C47 C48 H48A 109.5
C47 C48 H48B 109.5
H48A C48 H48B 109.5
C47 C48 H48C 109.5
H48A C48 H48C 109.5
H48B C48 H48C 109.5
C47 C49 H49A 109.5
C47 C49 H49B 109.5
H49A C49 H49B 109.5
C47 C49 H49C 109.5
H49A C49 H49C 109.5
H49B C49 H49C 109.5
C47 C50 H50A 109.5
C47 C50 H50B 109.5
H50A C50 H50B 109.5
C47 C50 H50C 109.5
H50A C50 H50C 109.5
H50B C50 H50C 109.5
C54 C51 C34 112.38(14)
C54 C51 C53 107.82(16)
C34 C51 C53 109.94(14)
C54 C51 C52 108.23(14)
C34 C51 C52 109.03(14)
C53 C51 C52 109.38(16)
C51 C52 H52A 109.5
C51 C52 H52B 109.5
H52A C52 H52B 109.5
C51 C52 H52C 109.5
H52A C52 H52C 109.5
H52B C52 H52C 109.5
C51 C53 H53A 109.5
C51 C53 H53B 109.5
H53A C53 H53B 109.5
C51 C53 H53C 109.5
H53A C53 H53C 109.5
H53B C53 H53C 109.5
C51 C54 H54A 109.5
C51 C54 H54B 109.5
H54A C54 H54B 109.5
C51 C54 H54C 109.5
H54A C54 H54C 109.5
H54B C54 H54C 109.5

loop_
_geom_bond_atom_site_label_1
_geom_bond_atom_site_label_2
_geom_bond_distance
_geom_bond_publ_flag
O1 C1 1.364(2) yes
O1 H1 0.91(3) yes
C1 C2 1.404(2) yes
C1 C6 1.411(2) yes
O2 C10 1.4490(19) yes
O2 H2 0.89(3) yes
C2 C3 1.396(2) yes
C2 C17 1.533(2) yes
C3 C4 1.398(2) yes
C3 H3 0.9500 ?
C4 C5 1.398(2) ?
C4 C21 1.530(2) ?
C5 C6 1.385(2) ?
C5 H5 0.9500 ?
C6 C7 1.508(2) ?
C7 N8 1.471(2) ?
C7 H7A 0.9900 ?
C7 H7B 0.9900 ?
N8 C9 1.462(2) ?
N8 H8 0.90(2) ?
C9 C10 1.518(2) ?
C9 H9A 0.9900 ?
C9 H9B 0.9900 ?
C10 C11 1.506(2) ?
C10 H10 1.0000 ?
C11 C16 1.383(3) ?
C11 C12 1.393(2) ?
C12 C13 1.384(3) ?
C12 H12 0.9500 ?
C13 C14 1.382(3) ?
C13 H13 0.9500 ?
C14 C15 1.387(3) ?
C14 H14 0.9500 ?
C15 C16 1.390(3) ?
C15 H15 0.9500 ?
C16 H16 0.9500 ?
C17 C18 1.530(2) ?
C17 C19 1.540(2) ?
C17 C20 1.542(2) ?
C18 H18A 0.9800 ?
C18 H18B 0.9800 ?
C18 H18C 0.9800 ?
C19 H19A 0.9800 ?
C19 H19B 0.9800 ?
C19 H19C 0.9800 ?
C20 H20A 0.9800 ?
C20 H20B 0.9800 ?
C20 H20C 0.9800 ?
O21 C31 1.370(2) ?
O21 H21 0.94(3) ?
C21 C22 1.529(3) ?
C21 C23 1.531(3) ?
C21 C24 1.536(3) ?
O22 C40 1.423(2) ?
O22 H22 0.96(4) ?
C22 H22A 0.9800 ?
C22 H22B 0.9800 ?
C22 H22C 0.9800 ?
C23 H23A 0.9800 ?
C23 H23B 0.9800 ?
C23 H23C 0.9800 ?
C24 H24A 0.9800 ?
C24 H24B 0.9800 ?
C24 H24C 0.9800 ?
C31 C32 1.401(2) ?
C31 C36 1.406(2) ?
C32 C33 1.391(2) ?
C32 C47 1.540(2) ?
C33 C34 1.402(2) ?
C33 H33 0.9500 ?
C34 C35 1.385(2) ?
C34 C51 1.534(2) ?
C35 C36 1.393(2) ?
C35 H35 0.9500 ?
C36 C37 1.504(2) ?
C37 N38 1.476(2) ?
C37 H37A 0.9900 ?
C37 H37B 0.9900 ?
N38 C39 1.460(2) ?
N38 H38 0.93(2) ?
C39 C40 1.515(2) ?
C39 H39A 0.9900 ?
C39 H39B 0.9900 ?
C40 C41 1.513(2) ?
C40 H40 1.0000 ?
C41 C46 1.381(3) ?
C41 C42 1.396(3) ?
C42 C43 1.387(3) ?
C42 H42 0.9500 ?
C43 C44 1.385(3) ?
C43 H43 0.9500 ?
C44 C45 1.389(3) ?
C44 H44 0.9500 ?
C45 C46 1.383(3) ?
C45 H45 0.9500 ?
C46 H46 0.9500 ?
C47 C48 1.534(3) ?
C47 C50 1.538(3) ?
C47 C49 1.541(2) ?
C48 H48A 0.9800 ?
C48 H48B 0.9800 ?
C48 H48C 0.9800 ?
C49 H49A 0.9800 ?
C49 H49B 0.9800 ?
C49 H49C 0.9800 ?
C50 H50A 0.9800 ?
C50 H50B 0.9800 ?
C50 H50C 0.9800 ?
C51 C54 1.533(2) ?
C51 C53 1.535(3) ?
C51 C52 1.538(3) ?
C52 H52A 0.9800 ?
C52 H52B 0.9800 ?
C52 H52C 0.9800 ?
C53 H53A 0.9800 ?
C53 H53B 0.9800 ?
C53 H53C 0.9800 ?
C54 H54A 0.9800 ?
C54 H54B 0.9800 ?
C54 H54C 0.9800 ?

loop_
_geom_hbond_atom_site_label_D
_geom_hbond_atom_site_label_H
_geom_hbond_atom_site_label_A
_geom_hbond_distance_DH
_geom_hbond_distance_HA
_geom_hbond_distance_DA
_geom_hbond_angle_DHA
_geom_hbond_site_symmetry_A
_geom_hbond_publ_flag
O1 H1 N8 0.91(3) 1.85(3) 2.6784(18) 149(2) . yes
N8 H8 O2 0.90(2) 2.44(2) 3.2083(19) 144.3(16) 2_667 yes
O21 H21 N38 0.94(3) 1.83(2) 2.6890(18) 150(2) . yes
O22 H22 O2 0.96(4) 1.91(4) 2.8424(18) 163(3) . yes

loop_
_geom_torsion_atom_site_label_1
_geom_torsion_atom_site_label_2
_geom_torsion_atom_site_label_3
_geom_torsion_atom_site_label_4
_geom_torsion
O1 C1 C2 C3 -177.90(13)
C6 C1 C2 C3 0.4(2)
O1 C1 C2 C17 -0.9(2)
C6 C1 C2 C17 177.41(13)
C1 C2 C3 C4 0.5(2)
C17 C2 C3 C4 -176.44(14)
C2 C3 C4 C5 -1.0(2)
C2 C3 C4 C21 177.80(15)
C3 C4 C5 C6 0.5(2)
C21 C4 C5 C6 -178.30(14)
C4 C5 C6 C1 0.4(2)
C4 C5 C6 C7 177.62(14)
O1 C1 C6 C5 177.48(13)
C2 C1 C6 C5 -0.9(2)
O1 C1 C6 C7 0.2(2)
C2 C1 C6 C7 -178.14(13)
C5 C6 C7 N8 138.50(15)
C1 C6 C7 N8 -44.24(19)
C6 C7 N8 C9 -178.47(13)
C7 N8 C9 C10 -178.14(13)
N8 C9 C10 O2 -56.16(16)
N8 C9 C10 C11 -179.05(13)
O2 C10 C11 C16 125.63(17)
C9 C10 C11 C16 -114.50(18)
O2 C10 C11 C12 -53.7(2)
C9 C10 C11 C12 66.15(19)
C16 C11 C12 C13 0.5(3)
C10 C11 C12 C13 179.82(16)
C11 C12 C13 C14 -0.8(3)
C12 C13 C14 C15 0.8(3)
C13 C14 C15 C16 -0.4(3)
C12 C11 C16 C15 -0.1(3)
C10 C11 C16 C15 -179.50(18)
C14 C15 C16 C11 0.1(3)
C3 C2 C17 C18 -5.4(2)
C1 C2 C17 C18 177.71(14)
C3 C2 C17 C19 114.07(17)
C1 C2 C17 C19 -62.81(19)
C3 C2 C17 C20 -124.72(16)
C1 C2 C17 C20 58.4(2)
C3 C4 C21 C22 125.8(2)
C5 C4 C21 C22 -55.4(2)
C3 C4 C21 C23 5.7(2)
C5 C4 C21 C23 -175.52(16)
C3 C4 C21 C24 -114.52(19)
C5 C4 C21 C24 64.2(2)
O21 C31 C32 C33 -179.39(14)
C36 C31 C32 C33 -0.8(2)
O21 C31 C32 C47 -0.1(2)
C36 C31 C32 C47 178.43(15)
C31 C32 C33 C34 -0.3(2)
C47 C32 C33 C34 -179.57(15)
C32 C33 C34 C35 0.3(2)
C32 C33 C34 C51 -178.72(15)
C33 C34 C35 C36 0.9(2)
C51 C34 C35 C36 179.88(15)
C34 C35 C36 C31 -2.0(2)
C34 C35 C36 C37 174.52(14)
O21 C31 C36 C35 -179.45(14)
C32 C31 C36 C35 2.0(2)
O21 C31 C36 C37 4.0(2)
C32 C31 C36 C37 -174.54(14)
C35 C36 C37 N38 137.72(14)
C31 C36 C37 N38 -45.80(19)
C36 C37 N38 C39 -176.78(12)
C37 N38 C39 C40 177.76(13)
N38 C39 C40 O22 -52.25(17)
N38 C39 C40 C41 -174.82(13)
O22 C40 C41 C46 144.17(17)
C39 C40 C41 C46 -96.87(19)
O22 C40 C41 C42 -38.1(2)
C39 C40 C41 C42 80.81(19)
C46 C41 C42 C43 -0.7(3)
C40 C41 C42 C43 -178.38(16)
C41 C42 C43 C44 0.0(3)
C42 C43 C44 C45 0.6(3)
C43 C44 C45 C46 -0.5(3)
C42 C41 C46 C45 0.8(3)
C40 C41 C46 C45 178.54(17)
C44 C45 C46 C41 -0.3(3)
C33 C32 C47 C48 0.2(2)
C31 C32 C47 C48 -179.02(16)
C33 C32 C47 C50 -119.28(18)
C31 C32 C47 C50 61.5(2)
C33 C32 C47 C49 118.97(18)
C31 C32 C47 C49 -60.2(2)
C35 C34 C51 C54 6.8(2)
C33 C34 C51 C54 -174.19(15)
C35 C34 C51 C53 126.92(18)
C33 C34 C51 C53 -54.1(2)
C35 C34 C51 C52 -113.17(17)
C33 C34 C51 C52 65.8(2)
